data_1529872
loop_
_publ_author_name
'Katagiri, Kosuke'
'Komagawa, Shinsuke'
'Uchiyama, Masanobu'
'Yamaguchi, Kentaro'
'Azumaya, Isao'

_publ_section_title
;
 Control of a Chiral Property of a Calix[3]aramide: The Racemization
 Suppressed by Intramolecular Cyclic Hydrogen Bonds and DMSO-H2O
 System-Induced Spontaneous Resolution.
;
_journal_issue 15
_journal_name_full 'Organic letters'
_journal_page_first 3650
_journal_page_last 3653
_journal_paper_doi 10.1021/acs.orglett.5b01455
_journal_volume 17
_journal_year 2015
_chemical_formula_sum 'C65 H63 N6 O7 P3 S'
_chemical_formula_weight 1165.18
_chemical_name_systematic
; 
 ? 
;
_space_group_IT_number 2
_symmetry_cell_setting triclinic
_symmetry_space_group_name_Hall '-P 1'
_symmetry_space_group_name_H-M 'P -1'
_atom_sites_solution_hydrogens geom
_atom_sites_solution_primary direct
_atom_sites_solution_secondary difmap
_audit_creation_method SHELXL-97
_cell_angle_alpha 73.751(2)
_cell_angle_beta 79.260(2)
_cell_angle_gamma 66.588(2)
_cell_formula_units_Z 2
_cell_length_a 13.123(2)
_cell_length_b 13.188(2)
_cell_length_c 19.257(3)
_cell_measurement_reflns_used 9771
_cell_measurement_temperature 100
_cell_measurement_theta_max 26.50
_cell_measurement_theta_min 2.25
_cell_volume 2925.5(8)
_computing_cell_refinement 'APEX2 (Bruker AXS, 2006)'
_computing_data_collection 'APEX2 (Bruker AXS, 2006)'
_computing_data_reduction 'SAINT (Bruker AXS, 2004)'
_computing_molecular_graphics 'XSHEL (Bruker AXS,2002)'
_computing_publication_material 'XCIF (Bruker AXS, 2001)'
_computing_structure_refinement 'SHELXL-97 (Sheldrick, 1997)'
_computing_structure_solution 'SHELXS-97 (Sheldrick, 1997)'
_diffrn_ambient_temperature 100
_diffrn_detector_area_resol_mean 8.333
_diffrn_measured_fraction_theta_full 0.977
_diffrn_measured_fraction_theta_max 0.889
_diffrn_measurement_device_type 'Bruker APEXII CCD area detector'
_diffrn_measurement_method 'phi and omega scans'
_diffrn_radiation_monochromator graphite
_diffrn_radiation_source 'sealed tube'
_diffrn_radiation_type MoK\a
_diffrn_radiation_wavelength 0.71073
_diffrn_reflns_av_R_equivalents 0.0266
_diffrn_reflns_av_sigmaI/netI 0.0344
_diffrn_reflns_limit_h_max 16
_diffrn_reflns_limit_h_min -16
_diffrn_reflns_limit_k_max 16
_diffrn_reflns_limit_k_min -16
_diffrn_reflns_limit_l_max 24
_diffrn_reflns_limit_l_min -24
_diffrn_reflns_number 29172
_diffrn_reflns_theta_full 25.50
_diffrn_reflns_theta_max 26.77
_diffrn_reflns_theta_min 1.11
_exptl_absorpt_coefficient_mu 0.198
_exptl_absorpt_correction_T_max 0.9941
_exptl_absorpt_correction_T_min 0.9709
_exptl_absorpt_correction_type empirical
_exptl_absorpt_process_details
;
SADABS Sheldrick 1996
;
_exptl_crystal_colour colorless
_exptl_crystal_density_diffrn 1.323
_exptl_crystal_density_method 'not measured'
_exptl_crystal_description needle
_exptl_crystal_F_000 1224
_exptl_crystal_size_max 0.15
_exptl_crystal_size_mid 0.05
_exptl_crystal_size_min 0.03
_refine_diff_density_max 0.408
_refine_diff_density_min -0.496
_refine_diff_density_rms 0.052
_refine_ls_extinction_method none
_refine_ls_goodness_of_fit_ref 1.040
_refine_ls_hydrogen_treatment mixed
_refine_ls_matrix_type full
_refine_ls_number_parameters 756
_refine_ls_number_reflns 11100
_refine_ls_number_restraints 0
_refine_ls_restrained_S_all 1.040
_refine_ls_R_factor_all 0.0531
_refine_ls_R_factor_gt 0.0378
_refine_ls_shift/su_max 0.001
_refine_ls_shift/su_mean 0.000
_refine_ls_structure_factor_coef Fsqd
_refine_ls_weighting_details 'calc w=1/[\s^2^(Fo^2^)+(0.0460P)^2^+1.6320P] where P=(Fo^2^+2Fc^2^)/3'
_refine_ls_weighting_scheme calc
_refine_ls_wR_factor_gt 0.0914
_refine_ls_wR_factor_ref 0.1017
_reflns_number_gt 8831
_reflns_number_total 11100
_reflns_threshold_expression >2sigma(I)
_cod_data_source_file ol5b01455_si_001.cif
_cod_data_source_block compound1f
_cod_depositor_comments
;
The following automatic conversions were performed:

'_symmetry_cell_setting' value 'Triclinic' changed to 'triclinic'
according to
/usr/data/users/saulius/crontab/automatic-downloads/current/ACS/lib/dictionaries/cif_core.dic
dictionary named 'cif_core.dic' version 2.4.2 from 2011-04-26.

Automatic conversion script
Id: cif_fix_values 3271 2015-04-21 07:52:19Z andrius 
;
_cod_original_sg_symbol_H-M 'P-1   '
_cod_database_code 1529872

loop_
_symmetry_equiv_pos_as_xyz
'x, y, z'
'-x, -y, -z'

loop_
_atom_site_label
_atom_site_type_symbol
_atom_site_fract_x
_atom_site_fract_y
_atom_site_fract_z
_atom_site_U_iso_or_equiv
_atom_site_adp_type
_atom_site_occupancy
_atom_site_symmetry_multiplicity
_atom_site_calc_flag
_atom_site_refinement_flags
P1 P 0.25752(4) 0.11124(4) 0.37856(3) 0.01807(11) Uani 1 1 d .
P2 P 0.20388(4) 0.49062(4) 0.18870(3) 0.01653(11) Uani 1 1 d .
P3 P 0.57355(4) 0.25398(4) 0.28887(3) 0.01893(12) Uani 1 1 d .
S1 S 0.77826(5) 0.43553(5) 0.36813(3) 0.03070(13) Uani 1 1 d .
O5 O 0.32429(11) 0.46693(11) 0.18760(7) 0.0217(3) Uani 1 1 d .
O1 O 0.75162(11) -0.21449(11) 0.18910(8) 0.0254(3) Uani 1 1 d .
O6 O 0.53550(11) 0.16250(12) 0.33523(7) 0.0258(3) Uani 1 1 d .
O4 O 0.17318(11) 0.20110(11) 0.33051(7) 0.0226(3) Uani 1 1 d .
O2 O 0.13069(11) 0.03010(12) 0.10073(8) 0.0270(3) Uani 1 1 d .
O3 O 0.51521(12) 0.36468(13) -0.09344(7) 0.0309(4) Uani 1 1 d .
O7 O 0.76595(15) 0.46724(14) 0.43852(8) 0.0414(4) Uani 1 1 d .
N2 N 0.37127(13) 0.30917(13) -0.03818(8) 0.0184(3) Uani 1 1 d .
N6 N 0.53846(15) 0.30837(15) 0.20443(9) 0.0215(4) Uani 1 1 d .
N3 N 0.71625(13) -0.03915(13) 0.11472(8) 0.0188(3) Uani 1 1 d .
N5 N 0.16878(13) 0.37920(13) 0.19479(9) 0.0187(3) Uani 1 1 d .
N1 N 0.29247(13) -0.06458(13) 0.15452(8) 0.0184(3) Uani 1 1 d .
N4 N 0.38717(14) 0.05742(14) 0.34271(9) 0.0195(4) Uani 1 1 d .
C1 C 0.68615(15) -0.11742(16) 0.16779(10) 0.0181(4) Uani 1 1 d .
C11 C 0.20996(15) 0.31159(15) 0.14244(10) 0.0168(4) Uani 1 1 d .
C6 C 0.37663(15) -0.05916(15) 0.19064(10) 0.0172(4) Uani 1 1 d .
C5 C 0.34303(15) -0.01452(15) 0.25199(10) 0.0177(4) Uani 1 1 d .
H5 H 0.2676 0.0051 0.2716 0.021 Uiso 1 1 calc R
C8 C 0.21292(15) 0.03148(16) 0.12134(10) 0.0183(4) Uani 1 1 d .
C9 C 0.23318(15) 0.14098(15) 0.10688(10) 0.0174(4) Uani 1 1 d .
C4 C 0.41982(16) 0.00170(15) 0.28495(10) 0.0172(4) Uani 1 1 d .
C17 C 0.51874(15) 0.30921(16) 0.08236(10) 0.0186(4) Uani 1 1 d .
H17 H 0.4772 0.3885 0.0743 0.022 Uiso 1 1 calc R
C14 C 0.29396(15) 0.17168(16) 0.04248(10) 0.0178(4) Uani 1 1 d .
H14 H 0.3229 0.1243 0.0088 0.021 Uiso 1 1 calc R
C7 C 0.48737(15) -0.09327(15) 0.16273(10) 0.0181(4) Uani 1 1 d .
H7 H 0.5098 -0.1242 0.1209 0.022 Uiso 1 1 calc R
C18 C 0.56535(15) 0.25083(16) 0.14803(10) 0.0187(4) Uani 1 1 d .
C19 C 0.63379(15) 0.13665(16) 0.15660(10) 0.0186(4) Uani 1 1 d .
H19 H 0.6709 0.0972 0.1997 0.022 Uiso 1 1 calc R
C3 C 0.53163(15) -0.03573(15) 0.25837(10) 0.0182(4) Uani 1 1 d .
H3 H 0.5856 -0.0300 0.2823 0.022 Uiso 1 1 calc R
C2 C 0.56502(15) -0.08130(15) 0.19729(10) 0.0179(4) Uani 1 1 d .
C20 C 0.64788(15) 0.08050(16) 0.10229(10) 0.0179(4) Uani 1 1 d .
C21 C 0.59765(15) 0.13699(16) 0.03801(10) 0.0188(4) Uani 1 1 d .
H21 H 0.6073 0.0980 0.0012 0.023 Uiso 1 1 calc R
C15 C 0.47309(16) 0.31484(16) -0.03965(10) 0.0192(4) Uani 1 1 d .
C13 C 0.31128(15) 0.27289(16) 0.02863(10) 0.0177(4) Uani 1 1 d .
C10 C 0.19028(15) 0.21083(15) 0.15595(10) 0.0173(4) Uani 1 1 d .
H10 H 0.1473 0.1899 0.1990 0.021 Uiso 1 1 calc R
C12 C 0.26981(15) 0.34230(16) 0.07767(10) 0.0179(4) Uani 1 1 d .
H12 H 0.2823 0.4115 0.0670 0.021 Uiso 1 1 calc R
C16 C 0.53252(15) 0.25243(16) 0.02841(10) 0.0185(4) Uani 1 1 d .
C26 C 0.83346(16) -0.07050(18) 0.08348(11) 0.0249(4) Uani 1 1 d .
H26A H 0.8362 -0.0234 0.0336 0.030 Uiso 1 1 calc R
H26B H 0.8626 -0.1509 0.0802 0.030 Uiso 1 1 calc R
C22 C 0.27573(17) -0.17350(16) 0.17040(12) 0.0249(4) Uani 1 1 d .
H22A H 0.3492 -0.2365 0.1734 0.030 Uiso 1 1 calc R
H22B H 0.2396 -0.1749 0.1301 0.030 Uiso 1 1 calc R
C24 C 0.30550(16) 0.36861(17) -0.10158(10) 0.0220(4) Uani 1 1 d .
H24A H 0.2673 0.3211 -0.1083 0.026 Uiso 1 1 calc R
H24B H 0.3564 0.3793 -0.1456 0.026 Uiso 1 1 calc R
C23 C 0.2047(2) -0.19175(19) 0.24055(14) 0.0376(6) Uani 1 1 d .
H23A H 0.2386 -0.1874 0.2804 0.056 Uiso 1 1 calc R
H23B H 0.1996 -0.2667 0.2504 0.056 Uiso 1 1 calc R
H23C H 0.1299 -0.1330 0.2364 0.056 Uiso 1 1 calc R
C25 C 0.2193(2) 0.48342(18) -0.09325(12) 0.0340(5) Uani 1 1 d .
H25A H 0.1680 0.4732 -0.0502 0.051 Uiso 1 1 calc R
H25B H 0.1774 0.5197 -0.1364 0.051 Uiso 1 1 calc R
H25C H 0.2568 0.5315 -0.0878 0.051 Uiso 1 1 calc R
C27 C 0.90781(18) -0.0547(2) 0.12802(13) 0.0333(5) Uani 1 1 d .
H27A H 0.8795 0.0247 0.1315 0.050 Uiso 1 1 calc R
H27B H 0.9839 -0.0750 0.1045 0.050 Uiso 1 1 calc R
H27C H 0.9080 -0.1037 0.1768 0.050 Uiso 1 1 calc R
C34 C 0.27792(16) 0.16068(17) 0.45135(10) 0.0207(4) Uani 1 1 d .
C28 C 0.21845(16) -0.01095(17) 0.41755(10) 0.0214(4) Uani 1 1 d .
C46 C 0.12651(16) 0.55090(16) 0.26466(10) 0.0189(4) Uani 1 1 d .
C40 C 0.14850(15) 0.58988(15) 0.10697(10) 0.0184(4) Uani 1 1 d .
C51 C 0.01733(17) 0.62944(17) 0.26145(11) 0.0244(4) Uani 1 1 d .
H51 H -0.0220 0.6464 0.2204 0.029 Uiso 1 1 calc R
C41 C 0.20877(16) 0.65711(16) 0.06697(11) 0.0217(4) Uani 1 1 d .
H41 H 0.2767 0.6485 0.0828 0.026 Uiso 1 1 calc R
C49 C 0.02369(19) 0.65831(19) 0.37818(12) 0.0312(5) Uani 1 1 d .
H49 H -0.0116 0.6950 0.4170 0.037 Uiso 1 1 calc R
C38 C 0.23152(19) 0.31272(19) 0.51147(12) 0.0313(5) Uani 1 1 d .
H38 H 0.1885 0.3886 0.5152 0.038 Uiso 1 1 calc R
C39 C 0.21546(17) 0.27186(17) 0.45687(11) 0.0263(5) Uani 1 1 d .
H39 H 0.1617 0.3199 0.4233 0.032 Uiso 1 1 calc R
C43 C 0.07029(18) 0.74926(17) -0.01930(11) 0.0297(5) Uani 1 1 d .
H43 H 0.0426 0.8051 -0.0617 0.036 Uiso 1 1 calc R
C45 C 0.05022(16) 0.60113(17) 0.08233(11) 0.0227(4) Uani 1 1 d .
H45 H 0.0098 0.5545 0.1087 0.027 Uiso 1 1 calc R
C50 C -0.03382(18) 0.68281(18) 0.31839(12) 0.0303(5) Uani 1 1 d .
H50 H -0.1082 0.7361 0.3164 0.036 Uiso 1 1 calc R
C42 C 0.16910(18) 0.73653(17) 0.00401(11) 0.0285(5) Uani 1 1 d .
H42 H 0.2100 0.7823 -0.0232 0.034 Uiso 1 1 calc R
C35 C 0.35553(19) 0.09097(19) 0.50136(11) 0.0316(5) Uani 1 1 d .
H35 H 0.3980 0.0146 0.4984 0.038 Uiso 1 1 calc R
C30 C 0.2600(2) -0.20642(19) 0.48209(12) 0.0355(5) Uani 1 1 d .
H30 H 0.3110 -0.2765 0.5063 0.043 Uiso 1 1 calc R
C32 C 0.0770(2) -0.0928(2) 0.44422(12) 0.0379(6) Uani 1 1 d .
H32 H 0.0026 -0.0853 0.4419 0.045 Uiso 1 1 calc R
C44 C 0.01138(17) 0.68077(18) 0.01903(11) 0.0274(5) Uani 1 1 d .
H44 H -0.0553 0.6882 0.0021 0.033 Uiso 1 1 calc R
C36 C 0.3710(2) 0.1329(2) 0.55542(12) 0.0365(6) Uani 1 1 d .
H36 H 0.4242 0.0850 0.5894 0.044 Uiso 1 1 calc R
C48 C 0.13188(19) 0.58104(19) 0.38170(12) 0.0303(5) Uani 1 1 d .
H48 H 0.1708 0.5645 0.4229 0.036 Uiso 1 1 calc R
C47 C 0.18388(17) 0.52735(17) 0.32482(11) 0.0236(4) Uani 1 1 d .
H47 H 0.2585 0.4746 0.3270 0.028 Uiso 1 1 calc R
C33 C 0.10972(18) -0.00021(19) 0.41438(11) 0.0290(5) Uani 1 1 d .
H33 H 0.0576 0.0704 0.3918 0.035 Uiso 1 1 calc R
C31 C 0.1523(2) -0.1951(2) 0.47706(12) 0.0377(6) Uani 1 1 d .
H31 H 0.1299 -0.2585 0.4964 0.045 Uiso 1 1 calc R
C37 C 0.30970(19) 0.2434(2) 0.56025(12) 0.0326(5) Uani 1 1 d .
H37 H 0.3213 0.2719 0.5971 0.039 Uiso 1 1 calc R
C29 C 0.29353(19) -0.11475(18) 0.45155(12) 0.0295(5) Uani 1 1 d .
H29 H 0.3682 -0.1229 0.4539 0.035 Uiso 1 1 calc R
C52 C 0.72372(16) 0.19871(17) 0.27941(10) 0.0206(4) Uani 1 1 d .
C57 C 0.78145(18) 0.08878(19) 0.31591(12) 0.0303(5) Uani 1 1 d .
H57 H 0.7424 0.0463 0.3499 0.036 Uiso 1 1 calc R
C53 C 0.78276(17) 0.26062(18) 0.23143(12) 0.0271(5) Uani 1 1 d .
H53 H 0.7438 0.3359 0.2062 0.033 Uiso 1 1 calc R
C54 C 0.89735(18) 0.2138(2) 0.22003(12) 0.0330(5) Uani 1 1 d .
H54 H 0.9371 0.2573 0.1880 0.040 Uiso 1 1 calc R
C55 C 0.95387(18) 0.1036(2) 0.25530(13) 0.0355(5) Uani 1 1 d .
H55 H 1.0326 0.0709 0.2469 0.043 Uiso 1 1 calc R
C56 C 0.89682(19) 0.0408(2) 0.30256(13) 0.0372(6) Uani 1 1 d .
H56 H 0.9361 -0.0354 0.3262 0.045 Uiso 1 1 calc R
C58 C 0.51970(16) 0.37917(17) 0.32476(11) 0.0221(4) Uani 1 1 d .
C63 C 0.51197(17) 0.48640(17) 0.28170(12) 0.0271(5) Uani 1 1 d .
H63 H 0.5362 0.4953 0.2315 0.032 Uiso 1 1 calc R
C59 C 0.48250(18) 0.3675(2) 0.39831(12) 0.0309(5) Uani 1 1 d .
H59 H 0.4866 0.2951 0.4277 0.037 Uiso 1 1 calc R
C60 C 0.4394(2) 0.4620(2) 0.42851(14) 0.0426(6) Uani 1 1 d .
H60 H 0.4141 0.4543 0.4786 0.051 Uiso 1 1 calc R
C61 C 0.4334(2) 0.5669(2) 0.38556(15) 0.0450(7) Uani 1 1 d .
H61 H 0.4047 0.6311 0.4065 0.054 Uiso 1 1 calc R
C62 C 0.46872(19) 0.5796(2) 0.31276(14) 0.0375(6) Uani 1 1 d .
H62 H 0.4634 0.6525 0.2837 0.045 Uiso 1 1 calc R
C64 C 0.7484(2) 0.5646(2) 0.30021(13) 0.0407(6) Uani 1 1 d .
H64A H 0.6698 0.6127 0.3074 0.061 Uiso 1 1 calc R
H64B H 0.7633 0.5476 0.2521 0.061 Uiso 1 1 calc R
H64C H 0.7955 0.6045 0.3038 0.061 Uiso 1 1 calc R
C65 C 0.9241(2) 0.3795(2) 0.34336(15) 0.0482(7) Uani 1 1 d .
H65A H 0.9585 0.4300 0.3491 0.072 Uiso 1 1 calc R
H65B H 0.9367 0.3734 0.2927 0.072 Uiso 1 1 calc R
H65C H 0.9573 0.3041 0.3747 0.072 Uiso 1 1 calc R
H6N H 0.4813(18) 0.3598(19) 0.2015(11) 0.018(6) Uiso 1 1 d .
H5N H 0.1633(17) 0.3395(19) 0.2391(12) 0.024(6) Uiso 1 1 d .
H4N H 0.427(2) 0.090(2) 0.3459(13) 0.038(7) Uiso 1 1 d .

loop_
_atom_site_aniso_label
_atom_site_aniso_U_11
_atom_site_aniso_U_22
_atom_site_aniso_U_33
_atom_site_aniso_U_23
_atom_site_aniso_U_13
_atom_site_aniso_U_12
P1 0.0193(3) 0.0181(3) 0.0166(2) -0.0039(2) -0.00004(19) -0.0072(2)
P2 0.0174(2) 0.0139(2) 0.0183(2) -0.00349(19) -0.00102(19) -0.0061(2)
P3 0.0180(3) 0.0217(3) 0.0188(3) -0.0057(2) -0.0015(2) -0.0083(2)
S1 0.0357(3) 0.0285(3) 0.0307(3) -0.0083(2) 0.0017(2) -0.0156(2)
O5 0.0196(7) 0.0198(7) 0.0247(7) -0.0048(6) -0.0022(6) -0.0062(6)
O1 0.0204(7) 0.0168(7) 0.0344(8) -0.0044(6) -0.0027(6) -0.0031(6)
O6 0.0271(8) 0.0294(8) 0.0253(8) -0.0036(6) -0.0018(6) -0.0168(6)
O4 0.0226(7) 0.0228(7) 0.0219(7) -0.0039(6) -0.0024(6) -0.0085(6)
O2 0.0236(8) 0.0245(8) 0.0376(9) -0.0044(6) -0.0108(6) -0.0118(6)
O3 0.0272(8) 0.0430(9) 0.0208(8) 0.0032(7) -0.0008(6) -0.0186(7)
O7 0.0566(11) 0.0362(9) 0.0268(9) -0.0097(7) 0.0031(8) -0.0135(8)
N2 0.0205(8) 0.0203(8) 0.0145(8) -0.0022(6) -0.0013(6) -0.0089(7)
N6 0.0193(9) 0.0198(9) 0.0223(9) -0.0090(7) -0.0032(7) -0.0007(8)
N3 0.0159(8) 0.0178(8) 0.0206(8) -0.0058(7) 0.0011(6) -0.0043(7)
N5 0.0243(9) 0.0153(8) 0.0170(9) -0.0028(7) 0.0010(7) -0.0097(7)
N1 0.0195(8) 0.0160(8) 0.0234(9) -0.0054(7) -0.0037(7) -0.0089(7)
N4 0.0198(9) 0.0237(9) 0.0193(9) -0.0075(7) -0.0008(7) -0.0110(7)
C1 0.0188(10) 0.0179(10) 0.0205(10) -0.0084(8) -0.0034(8) -0.0062(8)
C11 0.0162(9) 0.0161(9) 0.0173(9) -0.0030(7) -0.0031(7) -0.0049(8)
C6 0.0206(10) 0.0138(9) 0.0191(10) -0.0011(7) -0.0050(8) -0.0085(8)
C5 0.0162(9) 0.0159(9) 0.0200(10) -0.0006(8) -0.0020(7) -0.0071(8)
C8 0.0187(10) 0.0200(10) 0.0179(9) -0.0060(8) -0.0003(8) -0.0084(8)
C9 0.0161(9) 0.0163(9) 0.0205(10) -0.0008(8) -0.0068(8) -0.0066(8)
C4 0.0218(10) 0.0166(9) 0.0135(9) -0.0016(7) -0.0008(7) -0.0090(8)
C17 0.0155(9) 0.0167(10) 0.0218(10) -0.0036(8) -0.0007(8) -0.0049(8)
C14 0.0170(9) 0.0179(10) 0.0189(10) -0.0059(8) -0.0031(7) -0.0050(8)
C7 0.0213(10) 0.0142(9) 0.0187(10) -0.0037(7) -0.0020(8) -0.0063(8)
C18 0.0149(9) 0.0227(10) 0.0192(10) -0.0071(8) 0.0016(7) -0.0074(8)
C19 0.0156(9) 0.0208(10) 0.0178(10) -0.0027(8) -0.0016(7) -0.0063(8)
C3 0.0192(10) 0.0186(10) 0.0188(9) -0.0026(8) -0.0050(8) -0.0086(8)
C2 0.0187(10) 0.0132(9) 0.0205(10) -0.0008(8) -0.0028(8) -0.0061(8)
C20 0.0138(9) 0.0180(10) 0.0215(10) -0.0043(8) 0.0018(7) -0.0069(8)
C21 0.0182(10) 0.0233(10) 0.0175(10) -0.0068(8) 0.0018(8) -0.0102(8)
C15 0.0198(10) 0.0192(10) 0.0173(10) -0.0045(8) 0.0006(8) -0.0067(8)
C13 0.0154(9) 0.0208(10) 0.0162(9) -0.0017(8) -0.0030(7) -0.0069(8)
C10 0.0168(9) 0.0173(9) 0.0169(9) -0.0004(7) -0.0023(7) -0.0071(8)
C12 0.0191(10) 0.0155(9) 0.0192(10) -0.0012(8) -0.0041(8) -0.0073(8)
C16 0.0164(9) 0.0225(10) 0.0168(9) -0.0026(8) 0.0019(7) -0.0101(8)
C26 0.0160(10) 0.0246(11) 0.0298(11) -0.0079(9) 0.0044(8) -0.0047(9)
C22 0.0271(11) 0.0149(10) 0.0370(12) -0.0073(9) -0.0085(9) -0.0086(9)
C24 0.0250(11) 0.0261(11) 0.0159(10) -0.0026(8) -0.0037(8) -0.0110(9)
C23 0.0382(13) 0.0228(12) 0.0531(15) -0.0027(11) 0.0007(11) -0.0186(10)
C25 0.0431(14) 0.0241(11) 0.0288(12) 0.0005(9) -0.0135(10) -0.0057(10)
C27 0.0212(11) 0.0337(13) 0.0444(14) -0.0069(11) -0.0027(10) -0.0109(10)
C34 0.0223(10) 0.0227(10) 0.0173(10) -0.0052(8) 0.0022(8) -0.0096(8)
C28 0.0262(11) 0.0217(10) 0.0169(10) -0.0065(8) 0.0037(8) -0.0104(9)
C46 0.0227(10) 0.0155(9) 0.0210(10) -0.0037(8) 0.0020(8) -0.0117(8)
C40 0.0191(9) 0.0144(9) 0.0202(10) -0.0055(8) -0.0002(8) -0.0041(8)
C51 0.0237(11) 0.0236(11) 0.0278(11) -0.0083(9) 0.0011(9) -0.0103(9)
C41 0.0233(10) 0.0173(10) 0.0244(10) -0.0050(8) -0.0001(8) -0.0080(8)
C49 0.0362(13) 0.0322(12) 0.0316(12) -0.0176(10) 0.0104(10) -0.0180(11)
C38 0.0354(13) 0.0278(12) 0.0326(12) -0.0153(10) 0.0032(10) -0.0104(10)
C39 0.0284(11) 0.0233(11) 0.0252(11) -0.0053(9) -0.0013(9) -0.0079(9)
C43 0.0349(12) 0.0185(11) 0.0234(11) -0.0011(9) -0.0036(9) 0.0008(9)
C45 0.0197(10) 0.0209(10) 0.0260(11) -0.0065(8) -0.0008(8) -0.0057(8)
C50 0.0251(11) 0.0270(12) 0.0382(13) -0.0127(10) 0.0065(9) -0.0095(9)
C42 0.0340(12) 0.0184(10) 0.0285(12) -0.0010(9) 0.0004(9) -0.0089(9)
C35 0.0369(13) 0.0282(12) 0.0248(11) -0.0110(9) -0.0060(9) -0.0020(10)
C30 0.0497(15) 0.0225(11) 0.0298(12) -0.0036(9) 0.0027(11) -0.0129(11)
C32 0.0467(14) 0.0454(15) 0.0330(13) -0.0049(11) -0.0016(11) -0.0322(12)
C44 0.0206(10) 0.0278(11) 0.0283(11) -0.0087(9) -0.0055(9) -0.0001(9)
C36 0.0382(13) 0.0430(14) 0.0243(12) -0.0118(10) -0.0084(10) -0.0054(11)
C48 0.0397(13) 0.0321(12) 0.0252(11) -0.0090(9) -0.0006(10) -0.0187(11)
C47 0.0267(11) 0.0200(10) 0.0236(11) -0.0032(8) -0.0009(8) -0.0100(9)
C33 0.0309(12) 0.0311(12) 0.0278(11) -0.0053(9) -0.0007(9) -0.0160(10)
C31 0.0628(17) 0.0337(13) 0.0261(12) -0.0047(10) 0.0037(11) -0.0320(13)
C37 0.0374(13) 0.0425(14) 0.0239(11) -0.0171(10) 0.0030(10) -0.0167(11)
C29 0.0308(12) 0.0248(11) 0.0297(12) -0.0048(9) 0.0017(9) -0.0097(10)
C52 0.0196(10) 0.0232(10) 0.0209(10) -0.0069(8) -0.0040(8) -0.0075(8)
C57 0.0274(11) 0.0311(12) 0.0311(12) 0.0006(10) -0.0084(9) -0.0119(10)
C53 0.0243(11) 0.0257(11) 0.0304(12) -0.0053(9) -0.0001(9) -0.0097(9)
C54 0.0259(11) 0.0388(13) 0.0360(13) -0.0095(10) 0.0019(10) -0.0151(10)
C55 0.0206(11) 0.0386(14) 0.0456(14) -0.0148(11) -0.0034(10) -0.0052(10)
C56 0.0274(12) 0.0303(12) 0.0465(14) -0.0004(11) -0.0146(11) -0.0036(10)
C58 0.0159(9) 0.0279(11) 0.0257(11) -0.0118(9) -0.0025(8) -0.0072(8)
C63 0.0253(11) 0.0264(11) 0.0315(12) -0.0106(9) -0.0042(9) -0.0080(9)
C59 0.0281(11) 0.0438(14) 0.0247(11) -0.0135(10) -0.0008(9) -0.0140(10)
C60 0.0349(13) 0.0651(18) 0.0326(13) -0.0296(13) 0.0018(10) -0.0129(13)
C61 0.0356(14) 0.0459(16) 0.0589(17) -0.0378(14) -0.0086(12) -0.0011(12)
C62 0.0349(13) 0.0279(12) 0.0519(16) -0.0177(11) -0.0126(11) -0.0040(10)
C64 0.0485(15) 0.0399(14) 0.0336(13) 0.0009(11) -0.0108(11) -0.0189(12)
C65 0.0377(14) 0.0431(15) 0.0526(17) -0.0114(13) 0.0061(12) -0.0072(12)

loop_
_atom_type_symbol
_atom_type_description
_atom_type_scat_dispersion_real
_atom_type_scat_dispersion_imag
_atom_type_scat_source
C C 0.0033 0.0016 'International Tables Vol C Tables 4.2.6.8 and 6.1.1.4'
H H 0.0000 0.0000 'International Tables Vol C Tables 4.2.6.8 and 6.1.1.4'
N N 0.0061 0.0033 'International Tables Vol C Tables 4.2.6.8 and 6.1.1.4'
O O 0.0106 0.0060 'International Tables Vol C Tables 4.2.6.8 and 6.1.1.4'
P P 0.1023 0.0942 'International Tables Vol C Tables 4.2.6.8 and 6.1.1.4'
S S 0.1246 0.1234 'International Tables Vol C Tables 4.2.6.8 and 6.1.1.4'

loop_
_geom_angle_atom_site_label_1
_geom_angle_atom_site_label_2
_geom_angle_atom_site_label_3
_geom_angle
O4 P1 N4 118.26(8)
O4 P1 C34 112.37(9)
N4 P1 C34 101.65(9)
O4 P1 C28 111.18(9)
N4 P1 C28 104.02(9)
C34 P1 C28 108.47(9)
O5 P2 N5 116.37(8)
O5 P2 C40 110.72(8)
N5 P2 C40 104.98(9)
O5 P2 C46 110.96(8)
N5 P2 C46 105.43(8)
C40 P2 C46 107.86(9)
O6 P3 N6 119.36(8)
O6 P3 C58 112.27(9)
N6 P3 C58 101.16(9)
O6 P3 C52 108.34(9)
N6 P3 C52 104.10(9)
C58 P3 C52 111.20(9)
O7 S1 C65 106.15(12)
O7 S1 C64 106.17(11)
C65 S1 C64 96.59(13)
C15 N2 C13 122.17(15)
C15 N2 C24 119.92(15)
C13 N2 C24 115.94(15)
C18 N6 P3 127.31(14)
C18 N6 H6N 113.5(16)
P3 N6 H6N 112.6(16)
C1 N3 C20 121.60(15)
C1 N3 C26 118.80(15)
C20 N3 C26 117.32(15)
C11 N5 P2 122.35(13)
C11 N5 H5N 113.0(14)
P2 N5 H5N 114.1(14)
C8 N1 C6 121.09(15)
C8 N1 C22 118.81(15)
C6 N1 C22 118.19(15)
C4 N4 P1 125.41(14)
C4 N4 H4N 115.2(17)
P1 N4 H4N 113.6(17)
O1 C1 N3 122.55(17)
O1 C1 C2 120.76(17)
N3 C1 C2 116.61(16)
C12 C11 C10 118.54(17)
C12 C11 N5 122.13(16)
C10 C11 N5 119.34(16)
C5 C6 C7 121.10(17)
C5 C6 N1 118.19(16)
C7 C6 N1 120.66(17)
C6 C5 C4 120.20(17)
C6 C5 H5 119.9
C4 C5 H5 119.9
O2 C8 N1 122.29(17)
O2 C8 C9 120.71(17)
N1 C8 C9 116.91(15)
C10 C9 C14 120.64(17)
C10 C9 C8 120.82(16)
C14 C9 C8 118.53(17)
C3 C4 C5 118.68(17)
C3 C4 N4 119.28(16)
C5 C4 N4 122.02(17)
C16 C17 C18 120.50(18)
C16 C17 H17 119.8
C18 C17 H17 119.7
C13 C14 C9 118.61(17)
C13 C14 H14 120.7
C9 C14 H14 120.7
C6 C7 C2 118.76(17)
C6 C7 H7 120.6
C2 C7 H7 120.6
C17 C18 C19 118.96(17)
C17 C18 N6 118.69(17)
C19 C18 N6 122.32(17)
C20 C19 C18 120.09(17)
C20 C19 H19 120.0
C18 C19 H19 120.0
C2 C3 C4 120.74(17)
C2 C3 H3 119.6
C4 C3 H3 119.6
C3 C2 C7 120.37(17)
C3 C2 C1 119.84(16)
C7 C2 C1 119.79(17)
C21 C20 C19 121.11(18)
C21 C20 N3 120.71(17)
C19 C20 N3 118.18(17)
C20 C21 C16 118.68(17)
C20 C21 H21 120.7
C16 C21 H21 120.7
O3 C15 N2 122.37(17)
O3 C15 C16 122.03(17)
N2 C15 C16 115.57(16)
C12 C13 C14 121.05(17)
C12 C13 N2 118.57(16)
C14 C13 N2 120.37(17)
C9 C10 C11 120.50(17)
C9 C10 H10 119.7
C11 C10 H10 119.7
C13 C12 C11 120.62(17)
C13 C12 H12 119.7
C11 C12 H12 119.7
C17 C16 C21 120.46(17)
C17 C16 C15 119.71(17)
C21 C16 C15 119.78(17)
N3 C26 C27 112.74(17)
N3 C26 H26A 109.0
C27 C26 H26A 109.0
N3 C26 H26B 109.0
C27 C26 H26B 109.0
H26A C26 H26B 107.8
N1 C22 C23 112.23(17)
N1 C22 H22A 109.2
C23 C22 H22A 109.2
N1 C22 H22B 109.2
C23 C22 H22B 109.2
H22A C22 H22B 107.9
N2 C24 C25 112.21(16)
N2 C24 H24A 109.2
C25 C24 H24A 109.2
N2 C24 H24B 109.2
C25 C24 H24B 109.2
H24A C24 H24B 107.9
C22 C23 H23A 109.5
C22 C23 H23B 109.5
H23A C23 H23B 109.5
C22 C23 H23C 109.5
H23A C23 H23C 109.5
H23B C23 H23C 109.5
C24 C25 H25A 109.5
C24 C25 H25B 109.5
H25A C25 H25B 109.5
C24 C25 H25C 109.5
H25A C25 H25C 109.5
H25B C25 H25C 109.5
C26 C27 H27A 109.5
C26 C27 H27B 109.5
H27A C27 H27B 109.5
C26 C27 H27C 109.5
H27A C27 H27C 109.5
H27B C27 H27C 109.5
C39 C34 C35 119.31(19)
C39 C34 P1 118.99(15)
C35 C34 P1 121.70(15)
C33 C28 C29 119.23(19)
C33 C28 P1 118.76(16)
C29 C28 P1 122.00(16)
C47 C46 C51 119.64(18)
C47 C46 P2 117.53(15)
C51 C46 P2 122.38(15)
C45 C40 C41 119.67(18)
C45 C40 P2 123.03(15)
C41 C40 P2 117.30(15)
C50 C51 C46 119.91(19)
C50 C51 H51 120.0
C46 C51 H51 120.0
C42 C41 C40 119.84(19)
C42 C41 H41 120.1
C40 C41 H41 120.1
C48 C49 C50 120.5(2)
C48 C49 H49 119.8
C50 C49 H49 119.8
C37 C38 C39 120.2(2)
C37 C38 H38 119.9
C39 C38 H38 119.9
C38 C39 C34 120.1(2)
C38 C39 H39 120.0
C34 C39 H39 120.0
C42 C43 C44 120.26(19)
C42 C43 H43 119.9
C44 C43 H43 119.9
C44 C45 C40 120.00(19)
C44 C45 H45 120.0
C40 C45 H45 120.0
C49 C50 C51 120.0(2)
C49 C50 H50 120.0
C51 C50 H50 120.0
C43 C42 C41 120.3(2)
C43 C42 H42 119.9
C41 C42 H42 119.9
C36 C35 C34 120.1(2)
C36 C35 H35 120.0
C34 C35 H35 120.0
C31 C30 C29 119.6(2)
C31 C30 H30 120.2
C29 C30 H30 120.2
C31 C32 C33 120.1(2)
C31 C32 H32 119.9
C33 C32 H32 119.9
C43 C44 C45 119.90(19)
C43 C44 H44 120.1
C45 C44 H44 120.1
C37 C36 C35 120.4(2)
C37 C36 H36 119.8
C35 C36 H36 119.8
C49 C48 C47 119.9(2)
C49 C48 H48 120.1
C47 C48 H48 120.1
C48 C47 C46 120.06(19)
C48 C47 H47 120.0
C46 C47 H47 120.0
C28 C33 C32 120.1(2)
C28 C33 H33 120.0
C32 C33 H33 120.0
C32 C31 C30 120.5(2)
C32 C31 H31 119.8
C30 C31 H31 119.8
C36 C37 C38 119.9(2)
C36 C37 H37 120.1
C38 C37 H37 120.1
C30 C29 C28 120.4(2)
C30 C29 H29 119.8
C28 C29 H29 119.8
C57 C52 C53 119.16(19)
C57 C52 P3 119.46(16)
C53 C52 P3 121.15(15)
C52 C57 C56 119.8(2)
C52 C57 H57 120.1
C56 C57 H57 120.1
C54 C53 C52 120.7(2)
C54 C53 H53 119.7
C52 C53 H53 119.7
C55 C54 C53 119.8(2)
C55 C54 H54 120.1
C53 C54 H54 120.1
C56 C55 C54 120.3(2)
C56 C55 H55 119.8
C54 C55 H55 119.8
C55 C56 C57 120.1(2)
C55 C56 H56 119.9
C57 C56 H56 119.9
C59 C58 C63 119.63(19)
C59 C58 P3 117.74(16)
C63 C58 P3 122.62(15)
C62 C63 C58 119.6(2)
C62 C63 H63 120.2
C58 C63 H63 120.2
C60 C59 C58 119.9(2)
C60 C59 H59 120.0
C58 C59 H59 120.0
C61 C60 C59 119.8(2)
C61 C60 H60 120.1
C59 C60 H60 120.1
C62 C61 C60 120.8(2)
C62 C61 H61 119.6
C60 C61 H61 119.6
C61 C62 C63 120.2(2)
C61 C62 H62 119.9
C63 C62 H62 119.9
S1 C64 H64A 109.5
S1 C64 H64B 109.5
H64A C64 H64B 109.5
S1 C64 H64C 109.5
H64A C64 H64C 109.5
H64B C64 H64C 109.5
S1 C65 H65A 109.5
S1 C65 H65B 109.5
H65A C65 H65B 109.5
S1 C65 H65C 109.5
H65A C65 H65C 109.5
H65B C65 H65C 109.5

loop_
_geom_bond_atom_site_label_1
_geom_bond_atom_site_label_2
_geom_bond_distance
P1 O4 1.4871(14)
P1 N4 1.6590(17)
P1 C34 1.803(2)
P1 C28 1.805(2)
P2 O5 1.4813(14)
P2 N5 1.6752(16)
P2 C40 1.7990(19)
P2 C46 1.805(2)
P3 O6 1.4871(14)
P3 N6 1.6537(17)
P3 C58 1.798(2)
P3 C52 1.802(2)
S1 O7 1.4901(17)
S1 C65 1.780(3)
S1 C64 1.782(2)
O1 C1 1.228(2)
O2 C8 1.225(2)
O3 C15 1.227(2)
N2 C15 1.362(2)
N2 C13 1.443(2)
N2 C24 1.473(2)
N6 C18 1.409(2)
N6 H6N 0.78(2)
N3 C1 1.360(2)
N3 C20 1.448(2)
N3 C26 1.479(2)
N5 C11 1.421(2)
N5 H5N 0.87(2)
N1 C8 1.359(2)
N1 C6 1.444(2)
N1 C22 1.478(2)
N4 C4 1.411(2)
N4 H4N 0.82(3)
C1 C2 1.513(3)
C11 C12 1.393(3)
C11 C10 1.398(3)
C6 C5 1.388(3)
C6 C7 1.388(3)
C5 C4 1.396(3)
C5 H5 0.9500
C8 C9 1.512(3)
C9 C10 1.391(3)
C9 C14 1.395(3)
C4 C3 1.394(3)
C17 C16 1.389(3)
C17 C18 1.391(3)
C17 H17 0.9500
C14 C13 1.387(3)
C14 H14 0.9500
C7 C2 1.395(3)
C7 H7 0.9500
C18 C19 1.394(3)
C19 C20 1.389(3)
C19 H19 0.9500
C3 C2 1.390(3)
C3 H3 0.9500
C20 C21 1.386(3)
C21 C16 1.396(3)
C21 H21 0.9500
C15 C16 1.507(3)
C13 C12 1.386(3)
C10 H10 0.9500
C12 H12 0.9500
C26 C27 1.518(3)
C26 H26A 0.9900
C26 H26B 0.9900
C22 C23 1.509(3)
C22 H22A 0.9900
C22 H22B 0.9900
C24 C25 1.518(3)
C24 H24A 0.9900
C24 H24B 0.9900
C23 H23A 0.9800
C23 H23B 0.9800
C23 H23C 0.9800
C25 H25A 0.9800
C25 H25B 0.9800
C25 H25C 0.9800
C27 H27A 0.9800
C27 H27B 0.9800
C27 H27C 0.9800
C34 C39 1.390(3)
C34 C35 1.391(3)
C28 C33 1.388(3)
C28 C29 1.393(3)
C46 C47 1.394(3)
C46 C51 1.395(3)
C40 C45 1.395(3)
C40 C41 1.398(3)
C51 C50 1.389(3)
C51 H51 0.9500
C41 C42 1.389(3)
C41 H41 0.9500
C49 C48 1.381(3)
C49 C50 1.386(3)
C49 H49 0.9500
C38 C37 1.380(3)
C38 C39 1.389(3)
C38 H38 0.9500
C39 H39 0.9500
C43 C42 1.383(3)
C43 C44 1.388(3)
C43 H43 0.9500
C45 C44 1.392(3)
C45 H45 0.9500
C50 H50 0.9500
C42 H42 0.9500
C35 C36 1.385(3)
C35 H35 0.9500
C30 C31 1.381(3)
C30 C29 1.389(3)
C30 H30 0.9500
C32 C31 1.376(3)
C32 C33 1.391(3)
C32 H32 0.9500
C44 H44 0.9500
C36 C37 1.378(3)
C36 H36 0.9500
C48 C47 1.392(3)
C48 H48 0.9500
C47 H47 0.9500
C33 H33 0.9500
C31 H31 0.9500
C37 H37 0.9500
C29 H29 0.9500
C52 C57 1.387(3)
C52 C53 1.391(3)
C57 C56 1.394(3)
C57 H57 0.9500
C53 C54 1.381(3)
C53 H53 0.9500
C54 C55 1.379(3)
C54 H54 0.9500
C55 C56 1.375(3)
C55 H55 0.9500
C56 H56 0.9500
C58 C59 1.396(3)
C58 C63 1.399(3)
C63 C62 1.386(3)
C63 H63 0.9500
C59 C60 1.391(3)
C59 H59 0.9500
C60 C61 1.379(4)
C60 H60 0.9500
C61 C62 1.377(4)
C61 H61 0.9500
C62 H62 0.9500
C64 H64A 0.9800
C64 H64B 0.9800
C64 H64C 0.9800
C65 H65A 0.9800
C65 H65B 0.9800
C65 H65C 0.9800
